data_2233829
loop_
_publ_author_name
'Chantrapromma, Suchada'
'Ruanwas, Pumsak'
'Boonnak, Nawong'
'Chantrapromma, Kan'
'Fun, Hoong-Kun'

_publ_section_title
;
 2-(2,4,5-Trimethoxyphenyl)-2,3-dihydroquinolin-4(1<i>H</i>)-one
;
_journal_coeditor_code HB6602
_journal_issue 3
_journal_name_full 'Acta Crystallographica Section E'
_journal_page_first o664
_journal_page_last o665
_journal_paper_doi 10.1107/S1600536812002917
_journal_volume 68
_journal_year 2012
_chemical_formula_iupac 'C18 H19 N O4'
_chemical_formula_moiety 'C18 H19 N O4'
_chemical_formula_sum 'C18 H19 N O4'
_chemical_formula_weight 313.34
_chemical_melting_point_gt 419
_chemical_melting_point_lt 420
_chemical_name_systematic
;
2-(2,4,5-Trimethoxyphenyl)-2,3-dihydroquinolin-4(1<i>H</i>)-one
;
_space_group_IT_number 14
_symmetry_cell_setting monoclinic
_symmetry_space_group_name_Hall '-P 2ybc'
_symmetry_space_group_name_H-M 'P 1 21/c 1'
_atom_sites_solution_hydrogens geom
_atom_sites_solution_primary direct
_atom_sites_solution_secondary difmap
_audit_creation_method SHELXL97
_cell_angle_alpha 90.00
_cell_angle_beta 102.981(2)
_cell_angle_gamma 90.00
_cell_formula_units_Z 4
_cell_length_a 10.7354(11)
_cell_length_b 17.1525(16)
_cell_length_c 8.6471(8)
_cell_measurement_reflns_used 4511
_cell_measurement_temperature 100
_cell_measurement_theta_max 30.00
_cell_measurement_theta_min 1.95
_cell_volume 1551.6(3)
_computing_cell_refinement 'SAINT (Bruker, 2005)'
_computing_data_collection 'APEX2 (Bruker, 2005)'
_computing_data_reduction 'SAINT (Bruker, 2005)'
_computing_molecular_graphics 'SHELXTL (Sheldrick, 2008)'
_computing_publication_material
;
SHELXTL (Sheldrick, 2008) and PLATON (Spek, 2009)
;
_computing_structure_refinement 'SHELXTL (Sheldrick, 2008)'
_computing_structure_solution 'SHELXTL (Sheldrick, 2008)'
_diffrn_ambient_temperature 100
_diffrn_measured_fraction_theta_full 0.997
_diffrn_measured_fraction_theta_max 0.997
_diffrn_measurement_device_type 'Bruker APEXII CCD'
_diffrn_measurement_method '\f and \w'
_diffrn_radiation_monochromator graphite
_diffrn_radiation_source 'sealed tube'
_diffrn_radiation_type MoK\a
_diffrn_radiation_wavelength 0.71073
_diffrn_reflns_av_R_equivalents 0.0619
_diffrn_reflns_av_sigmaI/netI 0.0786
_diffrn_reflns_limit_h_max 15
_diffrn_reflns_limit_h_min -12
_diffrn_reflns_limit_k_max 24
_diffrn_reflns_limit_k_min -20
_diffrn_reflns_limit_l_max 12
_diffrn_reflns_limit_l_min -12
_diffrn_reflns_number 13335
_diffrn_reflns_theta_full 30.00
_diffrn_reflns_theta_max 30.00
_diffrn_reflns_theta_min 1.95
_diffrn_standards_number 0
_exptl_absorpt_coefficient_mu 0.095
_exptl_absorpt_correction_T_max 0.9944
_exptl_absorpt_correction_T_min 0.9619
_exptl_absorpt_correction_type multi-scan
_exptl_absorpt_process_details '(SADABS; Bruker, 2005)'
_exptl_crystal_colour yellow
_exptl_crystal_density_diffrn 1.341
_exptl_crystal_density_method 'not measured'
_exptl_crystal_description needle
_exptl_crystal_F_000 664
_exptl_crystal_size_max 0.41
_exptl_crystal_size_mid 0.16
_exptl_crystal_size_min 0.06
_refine_diff_density_max 0.383
_refine_diff_density_min -0.296
_refine_ls_extinction_method none
_refine_ls_goodness_of_fit_ref 1.034
_refine_ls_hydrogen_treatment mixed
_refine_ls_matrix_type full
_refine_ls_number_parameters 215
_refine_ls_number_reflns 4511
_refine_ls_number_restraints 0
_refine_ls_restrained_S_all 1.034
_refine_ls_R_factor_all 0.1190
_refine_ls_R_factor_gt 0.0629
_refine_ls_shift/su_max 0.001
_refine_ls_shift/su_mean 0.001
_refine_ls_structure_factor_coef Fsqd
_refine_ls_weighting_details 'calc w = 1/[\s^2^(Fo^2^)+(0.0535P)^2^+0.8134P] where P=(Fo^2^+2Fc^2^)/3'
_refine_ls_weighting_scheme calc
_refine_ls_wR_factor_gt 0.1275
_refine_ls_wR_factor_ref 0.1557
_reflns_number_gt 2751
_reflns_number_total 4511
_reflns_threshold_expression I>2\s(I)
_cod_data_source_file hb6602.cif
_cod_data_source_block I
_cod_original_sg_symbol_H-M 'P 21/c'
_cod_database_code 2233829
_cod_database_fobs_code 2233829

loop_
_symmetry_equiv_pos_as_xyz
'x, y, z'
'-x, y+1/2, -z+1/2'
'-x, -y, -z'
'x, -y-1/2, z-1/2'

loop_
_atom_site_type_symbol
_atom_site_label
_atom_site_fract_x
_atom_site_fract_y
_atom_site_fract_z
_atom_site_U_iso_or_equiv
_atom_site_adp_type
_atom_site_calc_flag
_atom_site_refinement_flags
_atom_site_occupancy
_atom_site_symmetry_multiplicity
O O1 0.37635(19) 0.62888(9) 0.70678(18) 0.0317(4) Uani d . 1 1
O O2 0.04382(17) 0.43778(8) 0.70161(18) 0.0258(4) Uani d . 1 1
O O3 0.06325(15) 0.15459(8) 0.69306(16) 0.0186(3) Uani d . 1 1
O O4 0.25884(15) 0.16149(8) 0.56105(17) 0.0190(3) Uani d . 1 1
N N1 0.2864(2) 0.44806(10) 0.3926(2) 0.0188(4) Uani d . 1 1
C C1 0.3224(2) 0.51866(11) 0.3388(2) 0.0169(4) Uani d . 1 1
C C2 0.3287(2) 0.52803(12) 0.1791(3) 0.0200(5) Uani d . 1 1
H H2A 0.3127 0.4847 0.1091 0.024 Uiso calc R 1 1
C C3 0.3577(2) 0.59951(13) 0.1230(3) 0.0227(5) Uani d . 1 1
H H3A 0.3602 0.6050 0.0144 0.027 Uiso calc R 1 1
C C4 0.3837(2) 0.66416(13) 0.2242(3) 0.0261(5) Uani d . 1 1
H H4A 0.4023 0.7135 0.1847 0.031 Uiso calc R 1 1
C C5 0.3817(2) 0.65508(13) 0.3821(3) 0.0253(5) Uani d . 1 1
H H5A 0.4008 0.6984 0.4517 0.030 Uiso calc R 1 1
C C6 0.3519(2) 0.58298(12) 0.4419(2) 0.0193(5) Uani d . 1 1
C C7 0.3519(2) 0.57481(12) 0.6125(3) 0.0210(5) Uani d . 1 1
C C8 0.3224(2) 0.49397(12) 0.6637(2) 0.0206(5) Uani d . 1 1
H H8A 0.2854 0.4977 0.7585 0.025 Uiso calc R 1 1
H H8B 0.4025 0.4634 0.6929 0.025 Uiso calc R 1 1
C C9 0.2289(2) 0.45255(11) 0.5313(2) 0.0185(4) Uani d . 1 1
H H9A 0.1501 0.4854 0.5017 0.022 Uiso calc R 1 1
C C10 0.1895(2) 0.37290(11) 0.5803(2) 0.0169(4) Uani d . 1 1
C C11 0.0934(2) 0.36814(11) 0.6637(2) 0.0197(5) Uani d . 1 1
C C12 0.0477(2) 0.29603(11) 0.7021(2) 0.0188(5) Uani d . 1 1
H H12A -0.0207 0.2936 0.7552 0.023 Uiso calc R 1 1
C C13 0.1030(2) 0.22825(11) 0.6622(2) 0.0169(4) Uani d . 1 1
C C14 0.2058(2) 0.23196(11) 0.5876(2) 0.0159(4) Uani d . 1 1
C C15 0.2472(2) 0.30401(11) 0.5455(2) 0.0173(4) Uani d . 1 1
H H15A 0.3156 0.3065 0.4925 0.021 Uiso calc R 1 1
C C16 -0.0213(3) 0.43603(13) 0.8271(3) 0.0270(5) Uani d . 1 1
H H16A -0.0456 0.4892 0.8499 0.041 Uiso calc R 1 1
H H16B 0.0349 0.4139 0.9221 0.041 Uiso calc R 1 1
H H16C -0.0983 0.4038 0.7961 0.041 Uiso calc R 1 1
C C17 -0.0519(2) 0.14953(12) 0.7498(3) 0.0246(5) Uani d . 1 1
H H17A -0.0727 0.0946 0.7626 0.037 Uiso calc R 1 1
H H17B -0.1220 0.1743 0.6732 0.037 Uiso calc R 1 1
H H17C -0.0399 0.1762 0.8523 0.037 Uiso calc R 1 1
C C18 0.3688(2) 0.16518(12) 0.4928(3) 0.0213(5) Uani d . 1 1
H H18A 0.4007 0.1123 0.4825 0.032 Uiso calc R 1 1
H H18B 0.4357 0.1962 0.5615 0.032 Uiso calc R 1 1
H H18C 0.3450 0.1895 0.3877 0.032 Uiso calc R 1 1
H H1N1 0.241(3) 0.4165(16) 0.317(3) 0.037(8) Uiso d . 1 1

loop_
_atom_site_aniso_label
_atom_site_aniso_U_11
_atom_site_aniso_U_22
_atom_site_aniso_U_33
_atom_site_aniso_U_12
_atom_site_aniso_U_13
_atom_site_aniso_U_23
O1 0.0502(13) 0.0223(8) 0.0222(8) -0.0092(8) 0.0077(8) -0.0045(6)
O2 0.0385(11) 0.0150(7) 0.0295(9) 0.0050(7) 0.0196(8) 0.0012(6)
O3 0.0240(9) 0.0132(7) 0.0206(7) -0.0036(6) 0.0093(7) 0.0000(6)
O4 0.0218(9) 0.0126(7) 0.0237(8) 0.0007(6) 0.0077(7) 0.0000(6)
N1 0.0262(11) 0.0151(8) 0.0161(9) -0.0046(7) 0.0070(8) -0.0002(7)
C1 0.0160(11) 0.0151(9) 0.0205(10) 0.0004(8) 0.0062(9) 0.0006(8)
C2 0.0206(12) 0.0191(10) 0.0222(11) -0.0015(8) 0.0088(9) -0.0025(8)
C3 0.0228(13) 0.0263(11) 0.0213(11) -0.0021(9) 0.0094(10) 0.0012(9)
C4 0.0332(15) 0.0187(10) 0.0289(12) -0.0064(10) 0.0124(11) 0.0016(9)
C5 0.0318(15) 0.0188(10) 0.0270(12) -0.0078(9) 0.0101(11) -0.0022(9)
C6 0.0213(12) 0.0169(10) 0.0201(10) -0.0030(8) 0.0055(9) -0.0007(8)
C7 0.0230(13) 0.0193(10) 0.0212(11) -0.0037(9) 0.0059(9) -0.0008(8)
C8 0.0276(13) 0.0180(10) 0.0158(10) -0.0007(9) 0.0040(9) 0.0006(8)
C9 0.0234(13) 0.0145(9) 0.0187(10) 0.0005(8) 0.0070(9) 0.0012(7)
C10 0.0214(12) 0.0134(9) 0.0160(9) -0.0009(8) 0.0043(9) 0.0006(7)
C11 0.0266(13) 0.0141(9) 0.0184(10) 0.0009(8) 0.0051(9) -0.0009(8)
C12 0.0223(13) 0.0181(10) 0.0174(10) 0.0010(8) 0.0077(9) 0.0017(8)
C13 0.0235(12) 0.0134(9) 0.0129(9) -0.0023(8) 0.0018(8) 0.0014(7)
C14 0.0212(12) 0.0129(9) 0.0128(9) 0.0012(8) 0.0019(8) -0.0013(7)
C15 0.0194(12) 0.0164(9) 0.0165(10) -0.0004(8) 0.0044(9) 0.0016(8)
C16 0.0357(15) 0.0231(11) 0.0262(12) 0.0103(10) 0.0154(11) 0.0034(9)
C17 0.0275(14) 0.0198(11) 0.0294(12) -0.0029(9) 0.0125(10) 0.0019(9)
C18 0.0224(13) 0.0192(10) 0.0250(11) 0.0013(9) 0.0111(10) 0.0000(8)

loop_
_atom_type_symbol
_atom_type_description
_atom_type_scat_dispersion_real
_atom_type_scat_dispersion_imag
_atom_type_scat_source
C C 0.0033 0.0016 'International Tables Vol C Tables 4.2.6.8 and 6.1.1.4'
H H 0.0000 0.0000 'International Tables Vol C Tables 4.2.6.8 and 6.1.1.4'
N N 0.0061 0.0033 'International Tables Vol C Tables 4.2.6.8 and 6.1.1.4'
O O 0.0106 0.0060 'International Tables Vol C Tables 4.2.6.8 and 6.1.1.4'

loop_
_geom_angle_atom_site_label_1
_geom_angle_atom_site_label_2
_geom_angle_atom_site_label_3
_geom_angle
C11 O2 C16 116.60(16)
C13 O3 C17 116.79(16)
C14 O4 C18 116.03(15)
C1 N1 C9 115.41(16)
C1 N1 H1N1 115.3(16)
C9 N1 H1N1 111.6(17)
N1 C1 C2 120.58(18)
N1 C1 C6 120.86(18)
C2 C1 C6 118.56(18)
C3 C2 C1 120.75(19)
C3 C2 H2A 119.6
C1 C2 H2A 119.6
C2 C3 C4 120.83(19)
C2 C3 H3A 119.6
C4 C3 H3A 119.6
C5 C4 C3 118.9(2)
C5 C4 H4A 120.5
C3 C4 H4A 120.5
C4 C5 C6 121.3(2)
C4 C5 H5A 119.3
C6 C5 H5A 119.3
C5 C6 C1 119.58(19)
C5 C6 C7 120.06(19)
C1 C6 C7 120.37(18)
O1 C7 C6 122.93(19)
O1 C7 C8 121.87(18)
C6 C7 C8 115.19(17)
C7 C8 C9 110.81(17)
C7 C8 H8A 109.5
C9 C8 H8A 109.5
C7 C8 H8B 109.5
C9 C8 H8B 109.5
H8A C8 H8B 108.1
N1 C9 C10 112.03(16)
N1 C9 C8 108.16(18)
C10 C9 C8 112.88(17)
N1 C9 H9A 107.9
C10 C9 H9A 107.9
C8 C9 H9A 107.9
C11 C10 C15 118.63(18)
C11 C10 C9 118.94(18)
C15 C10 C9 122.42(19)
O2 C11 C10 116.43(18)
O2 C11 C12 122.38(19)
C10 C11 C12 121.16(19)
C13 C12 C11 119.4(2)
C13 C12 H12A 120.3
C11 C12 H12A 120.3
O3 C13 C12 123.56(19)
O3 C13 C14 116.19(18)
C12 C13 C14 120.25(18)
O4 C14 C15 124.66(19)
O4 C14 C13 115.80(17)
C15 C14 C13 119.53(18)
C14 C15 C10 120.82(19)
C14 C15 H15A 119.6
C10 C15 H15A 119.6
O2 C16 H16A 109.5
O2 C16 H16B 109.5
H16A C16 H16B 109.5
O2 C16 H16C 109.5
H16A C16 H16C 109.5
H16B C16 H16C 109.5
O3 C17 H17A 109.5
O3 C17 H17B 109.5
H17A C17 H17B 109.5
O3 C17 H17C 109.5
H17A C17 H17C 109.5
H17B C17 H17C 109.5
O4 C18 H18A 109.5
O4 C18 H18B 109.5
H18A C18 H18B 109.5
O4 C18 H18C 109.5
H18A C18 H18C 109.5
H18B C18 H18C 109.5

loop_
_geom_bond_atom_site_label_1
_geom_bond_atom_site_label_2
_geom_bond_distance
O1 C7 1.224(2)
O2 C11 1.377(2)
O2 C16 1.417(3)
O3 C13 1.379(2)
O3 C17 1.432(3)
O4 C14 1.377(2)
O4 C18 1.435(3)
N1 C1 1.383(3)
N1 C9 1.470(3)
N1 H1N1 0.90(3)
C1 C2 1.407(3)
C1 C6 1.409(3)
C2 C3 1.380(3)
C2 H2A 0.9500
C3 C4 1.401(3)
C3 H3A 0.9500
C4 C5 1.379(3)
C4 H4A 0.9500
C5 C6 1.405(3)
C5 H5A 0.9500
C6 C7 1.482(3)
C7 C8 1.511(3)
C8 C9 1.519(3)
C8 H8A 0.9900
C8 H8B 0.9900
C9 C10 1.518(3)
C9 H9A 1.0000
C10 C11 1.387(3)
C10 C15 1.398(3)
C11 C12 1.398(3)
C12 C13 1.384(3)
C12 H12A 0.9500
C13 C14 1.400(3)
C14 C15 1.389(3)
C15 H15A 0.9500
C16 H16A 0.9800
C16 H16B 0.9800
C16 H16C 0.9800
C17 H17A 0.9800
C17 H17B 0.9800
C17 H17C 0.9800
C18 H18A 0.9800
C18 H18B 0.9800
C18 H18C 0.9800

loop_
_geom_hbond_atom_site_label_D
_geom_hbond_atom_site_label_H
_geom_hbond_atom_site_label_A
_geom_hbond_site_symmetry_A
_geom_hbond_distance_DH
_geom_hbond_distance_HA
_geom_hbond_distance_DA
_geom_hbond_angle_DHA
_geom_hbond_publ_flag
N1 H1N1 O3 4_565 0.90(3) 2.32(3) 3.156(2) 155(3) y
C2 H2A O4 4_565 0.95 2.59 3.439(3) 150 y
C16 H16B O3 4_566 0.98 2.58 3.459(3) 150 y
C8 H8B Cg1 3_666 0.99 2.74 3.698(2) 164 y
C16 H16C Cg1 3_566 0.98 2.68 3.518(3) 144 y
C17 H17C Cg2 4_566 0.98 2.76 3.560(3) 140 y
C18 H18C Cg2 4_565 0.98 2.75 3.574(3) 142 y

loop_
_geom_torsion_atom_site_label_1
_geom_torsion_atom_site_label_2
_geom_torsion_atom_site_label_3
_geom_torsion_atom_site_label_4
_geom_torsion
C9 N1 C1 C2 -153.9(2)
C9 N1 C1 C6 25.2(3)
N1 C1 C2 C3 176.4(2)
C6 C1 C2 C3 -2.7(3)
C1 C2 C3 C4 1.0(4)
C2 C3 C4 C5 1.0(4)
C3 C4 C5 C6 -1.2(4)
C4 C5 C6 C1 -0.5(4)
C4 C5 C6 C7 179.3(2)
N1 C1 C6 C5 -176.7(2)
C2 C1 C6 C5 2.5(3)
N1 C1 C6 C7 3.5(3)
C2 C1 C6 C7 -177.4(2)
C5 C6 C7 O1 0.5(4)
C1 C6 C7 O1 -179.7(2)
C5 C6 C7 C8 -178.2(2)
C1 C6 C7 C8 1.6(3)
O1 C7 C8 C9 148.3(2)
C6 C7 C8 C9 -33.0(3)
C1 N1 C9 C10 178.76(19)
C1 N1 C9 C8 -56.2(2)
C7 C8 C9 N1 59.1(2)
C7 C8 C9 C10 -176.39(18)
N1 C9 C10 C11 -155.4(2)
C8 C9 C10 C11 82.2(3)
N1 C9 C10 C15 25.1(3)
C8 C9 C10 C15 -97.3(2)
C16 O2 C11 C10 -160.0(2)
C16 O2 C11 C12 21.9(3)
C15 C10 C11 O2 177.03(19)
C9 C10 C11 O2 -2.5(3)
C15 C10 C11 C12 -4.8(3)
C9 C10 C11 C12 175.6(2)
O2 C11 C12 C13 -179.2(2)
C10 C11 C12 C13 2.8(3)
C17 O3 C13 C12 8.6(3)
C17 O3 C13 C14 -171.93(18)
C11 C12 C13 O3 -179.02(19)
C11 C12 C13 C14 1.6(3)
C18 O4 C14 C15 3.5(3)
C18 O4 C14 C13 -176.60(18)
O3 C13 C14 O4 -3.1(3)
C12 C13 C14 O4 176.39(19)
O3 C13 C14 C15 176.84(18)
C12 C13 C14 C15 -3.7(3)
O4 C14 C15 C10 -178.52(19)
C13 C14 C15 C10 1.6(3)
C11 C10 C15 C14 2.6(3)
C9 C10 C15 C14 -177.8(2)
